data_4112902
loop_
_publ_author_name
'Anne F. Richards'
'Marcin Brynda'
'Philip P. Power'

_publ_section_title
;
 Reduction of Digermenes with Alkali Metals: Salts of Formula
 M2[{Ge(H)Ar'}2] (M = Li, Na, or K, Ar' = Terphenyl) with Three Different
 Structures
;
_journal_name_full 'Journal of the American Chemical Society'
_journal_page_first 10530
_journal_page_last 10531
_journal_paper_doi 10.1021/ja047090i
_journal_volume 126
_journal_year 2004
_chemical_formula_sum 'C60 H76 Ge2 Na2'
_chemical_formula_weight 988.37
_chemical_name_common '[Na]2[Dipp*Ge(mu-H)]2'
_chemical_name_systematic
; 
 ? 
;
_space_group_IT_number 14
_symmetry_cell_setting monoclinic
_symmetry_space_group_name_Hall '-P 2yn'
_symmetry_space_group_name_H-M 'P 1 21/n 1'
_atom_sites_solution_hydrogens geom
_atom_sites_solution_primary direct
_atom_sites_solution_secondary difmap
_audit_creation_method SHELXL-97
_cell_angle_alpha 90.00
_cell_angle_beta 100.058(2)
_cell_angle_gamma 90.00
_cell_formula_units_Z 2
_cell_length_a 11.6034(15)
_cell_length_b 17.856(2)
_cell_length_c 13.1893(17)
_cell_measurement_reflns_used 956
_cell_measurement_temperature 91(2)
_cell_measurement_theta_max 30.82
_cell_measurement_theta_min 2.57
_cell_volume 2690.7(6)
_computing_cell_refinement 'Bruker SAINT+ v. 6.36a'
_computing_data_collection 'Bruker SMART v. 5.626'
_computing_data_reduction 'Bruker SAINT+ v. 6.36a'
_computing_molecular_graphics 'XP, Bruker SHELXTL v. 6.12'
_computing_publication_material 'XCIF, Bruker SHELXTL v. 6.12'
_computing_structure_refinement 'XL, Bruker SHELXTL v. 6.12'
_computing_structure_solution 'XS, Bruker SHELXTL v. 6.12'
_diffrn_ambient_temperature 91(2)
_diffrn_detector_area_resol_mean 8.1
_diffrn_measured_fraction_theta_full 1.000
_diffrn_measured_fraction_theta_max 1.000
_diffrn_measurement_device_type 'Bruker SMART 1000'
_diffrn_measurement_method \w
_diffrn_radiation_monochromator graphite
_diffrn_radiation_source 'normal-focus sealed tube'
_diffrn_radiation_type MoK\a
_diffrn_radiation_wavelength 0.71073
_diffrn_reflns_av_R_equivalents 0.0281
_diffrn_reflns_av_sigmaI/netI 0.0283
_diffrn_reflns_limit_h_max 14
_diffrn_reflns_limit_h_min -14
_diffrn_reflns_limit_k_max 22
_diffrn_reflns_limit_k_min -13
_diffrn_reflns_limit_l_max 16
_diffrn_reflns_limit_l_min -16
_diffrn_reflns_number 24701
_diffrn_reflns_theta_full 26.49
_diffrn_reflns_theta_max 26.49
_diffrn_reflns_theta_min 1.94
_diffrn_standards_decay_% <0.01
_exptl_absorpt_coefficient_mu 1.169
_exptl_absorpt_correction_T_max 0.8350
_exptl_absorpt_correction_T_min 0.7431
_exptl_absorpt_correction_type multi-scan
_exptl_absorpt_process_details 'SADABS; SAINT+, 2001'
_exptl_crystal_colour red
_exptl_crystal_density_diffrn 1.220
_exptl_crystal_description fragment
_exptl_crystal_F_000 1044
_exptl_crystal_size_max 0.27
_exptl_crystal_size_mid 0.25
_exptl_crystal_size_min 0.16
_refine_diff_density_max 1.213
_refine_diff_density_min -0.812
_refine_diff_density_rms 0.081
_refine_ls_extinction_method none
_refine_ls_goodness_of_fit_ref 1.033
_refine_ls_hydrogen_treatment mixed
_refine_ls_matrix_type full
_refine_ls_number_parameters 289
_refine_ls_number_reflns 5581
_refine_ls_number_restraints 0
_refine_ls_restrained_S_all 1.033
_refine_ls_R_factor_all 0.0472
_refine_ls_R_factor_gt 0.0384
_refine_ls_shift/su_max 0.002
_refine_ls_shift/su_mean 0.000
_refine_ls_structure_factor_coef Fsqd
_refine_ls_weighting_details 'calc w=1/[\s^2^(Fo^2^)+(0.0648P)^2^+2.2541P] where P=(Fo^2^+2Fc^2^)/3'
_refine_ls_weighting_scheme calc
_refine_ls_wR_factor_gt 0.1042
_refine_ls_wR_factor_ref 0.1112
_reflns_number_gt 4745
_reflns_number_total 5581
_reflns_threshold_expression >2sigma(I)
_cod_data_source_file ja047090isi20040526_024822.cif
_cod_data_source_block t2
_cod_database_code 4112902

loop_
_symmetry_equiv_pos_as_xyz
'x, y, z'
'-x+1/2, y+1/2, -z+1/2'
'-x, -y, -z'
'x-1/2, -y-1/2, z-1/2'

loop_
_atom_site_label
_atom_site_type_symbol
_atom_site_fract_x
_atom_site_fract_y
_atom_site_fract_z
_atom_site_U_iso_or_equiv
_atom_site_adp_type
_atom_site_occupancy
_atom_site_symmetry_multiplicity
_atom_site_calc_flag
_atom_site_refinement_flags
Ge1 Ge 1.06174(2) 0.947938(13) 0.052141(18) 0.02287(10) Uani 1 1 d .
H1 H 0.9309 0.9809 0.0232 0.034 Uiso 1 1 d .
Na1 Na 1.07227(11) 1.09751(6) 0.16537(7) 0.0374(3) Uani 1 1 d .
C1 C 0.95410(17) 0.88808(11) 0.12953(15) 0.0160(4) Uani 1 1 d .
C2 C 0.90081(17) 0.81912(12) 0.09393(15) 0.0157(4) Uani 1 1 d .
C3 C 0.85964(18) 0.76833(12) 0.16008(17) 0.0188(4) Uani 1 1 d .
H3A H 0.8261 0.7223 0.1335 0.023 Uiso 1 1 calc R
C4 C 0.86714(19) 0.78421(13) 0.26388(17) 0.0217(4) Uani 1 1 d .
H4A H 0.8435 0.7484 0.3094 0.026 Uiso 1 1 calc R
C5 C 0.90998(19) 0.85350(12) 0.29973(16) 0.0205(4) Uani 1 1 d .
H5A H 0.9114 0.8664 0.3698 0.025 Uiso 1 1 calc R
C6 C 0.95115(17) 0.90456(11) 0.23427(16) 0.0165(4) Uani 1 1 d .
C7 C 0.87399(18) 0.79890(12) -0.01839(16) 0.0178(4) Uani 1 1 d .
C8 C 0.95239(19) 0.75541(12) -0.06397(16) 0.0196(4) Uani 1 1 d .
C9 C 0.9201(2) 0.73488(13) -0.16761(18) 0.0266(5) Uani 1 1 d .
H9A H 0.9763 0.7063 -0.2023 0.032 Uiso 1 1 calc R
C10 C 0.8115(2) 0.75532(14) -0.22351(18) 0.0311(6) Uani 1 1 d .
H10A H 0.7904 0.7411 -0.2978 0.037 Uiso 1 1 calc R
C11 C 0.7343(2) 0.79652(14) -0.17796(18) 0.0295(5) Uani 1 1 d .
H11A H 0.6561 0.8099 -0.2187 0.035 Uiso 1 1 calc R
C12 C 0.76365(19) 0.81972(13) -0.07475(17) 0.0226(5) Uani 1 1 d .
C13 C 1.06709(19) 0.72907(13) 0.00012(18) 0.0227(5) Uani 1 1 d .
H13A H 1.0880 0.7648 0.0589 0.027 Uiso 1 1 calc R
C14 C 1.1683(2) 0.72755(16) -0.0590(2) 0.0367(6) Uani 1 1 d .
H14A H 1.1785 0.7774 -0.0872 0.055 Uiso 1 1 calc R
H14B H 1.1516 0.6913 -0.1154 0.055 Uiso 1 1 calc R
H14C H 1.2402 0.7130 -0.0125 0.055 Uiso 1 1 calc R
C15 C 1.0510(2) 0.65154(14) 0.04534(19) 0.0291(5) Uani 1 1 d .
H15A H 0.9862 0.6531 0.0840 0.044 Uiso 1 1 calc R
H15B H 1.1231 0.6370 0.0916 0.044 Uiso 1 1 calc R
H15C H 1.0335 0.6149 -0.0106 0.044 Uiso 1 1 calc R
C16 C 0.6750(2) 0.86296(14) -0.02508(19) 0.0267(5) Uani 1 1 d .
H16A H 0.7170 0.8819 0.0427 0.032 Uiso 1 1 calc R
C17 C 0.6248(2) 0.93088(16) -0.0879(3) 0.0385(6) Uani 1 1 d .
H17A H 0.6889 0.9633 -0.1006 0.058 Uiso 1 1 calc R
H17B H 0.5737 0.9588 -0.0496 0.058 Uiso 1 1 calc R
H17C H 0.5796 0.9141 -0.1538 0.058 Uiso 1 1 calc R
C18 C 0.5777(2) 0.81101(16) -0.0030(2) 0.0339(6) Uani 1 1 d .
H18A H 0.6123 0.7680 0.0375 0.051 Uiso 1 1 calc R
H18B H 0.5320 0.7933 -0.0682 0.051 Uiso 1 1 calc R
H18C H 0.5264 0.8383 0.0358 0.051 Uiso 1 1 calc R
C19 C 0.98211(18) 0.98065(12) 0.27937(16) 0.0178(4) Uani 1 1 d .
C20 C 0.8929(2) 1.03522(13) 0.27075(18) 0.0223(5) Uani 1 1 d .
C21 C 0.9192(2) 1.10492(13) 0.31768(19) 0.0260(5) Uani 1 1 d .
H21A H 0.8573 1.1444 0.3115 0.031 Uiso 1 1 calc R
C22 C 1.0300(2) 1.11979(13) 0.37375(18) 0.0262(5) Uani 1 1 d .
H22A H 1.0469 1.1695 0.4081 0.031 Uiso 1 1 calc R
C23 C 1.1170(2) 1.06549(13) 0.38283(17) 0.0235(5) Uani 1 1 d .
H23A H 1.1959 1.0764 0.4242 0.028 Uiso 1 1 calc R
C24 C 1.09521(19) 0.99549(12) 0.33531(16) 0.0190(4) Uani 1 1 d .
C25 C 0.7691(2) 1.01760(14) 0.21511(19) 0.0272(5) Uani 1 1 d .
H25A H 0.7747 0.9739 0.1688 0.033 Uiso 1 1 calc R
C26 C 0.6906(2) 0.99382(19) 0.2922(2) 0.0458(7) Uani 1 1 d .
H26A H 0.6117 0.9828 0.2549 0.069 Uiso 1 1 calc R
H26B H 0.6866 1.0345 0.3413 0.069 Uiso 1 1 calc R
H26C H 0.7233 0.9490 0.3294 0.069 Uiso 1 1 calc R
C27 C 0.7119(2) 1.08097(16) 0.1486(2) 0.0360(6) Uani 1 1 d .
H27A H 0.7619 1.0955 0.0992 0.054 Uiso 1 1 calc R
H27B H 0.7012 1.1240 0.1922 0.054 Uiso 1 1 calc R
H27C H 0.6356 1.0645 0.1112 0.054 Uiso 1 1 calc R
C28 C 1.19003(19) 0.93598(12) 0.34528(17) 0.0209(4) Uani 1 1 d .
H28A H 1.1694 0.9006 0.2862 0.025 Uiso 1 1 calc R
C29 C 1.1937(2) 0.89101(15) 0.44486(19) 0.0320(6) Uani 1 1 d .
H29A H 1.1159 0.8704 0.4470 0.048 Uiso 1 1 calc R
H29B H 1.2174 0.9239 0.5043 0.048 Uiso 1 1 calc R
H29C H 1.2502 0.8500 0.4469 0.048 Uiso 1 1 calc R
C30 C 1.3115(2) 0.96789(15) 0.3411(2) 0.0320(6) Uani 1 1 d .
H30A H 1.3088 0.9965 0.2773 0.048 Uiso 1 1 calc R
H30B H 1.3677 0.9267 0.3430 0.048 Uiso 1 1 calc R
H30C H 1.3358 1.0009 0.4004 0.048 Uiso 1 1 calc R

loop_
_atom_site_aniso_label
_atom_site_aniso_U_11
_atom_site_aniso_U_22
_atom_site_aniso_U_33
_atom_site_aniso_U_23
_atom_site_aniso_U_13
_atom_site_aniso_U_12
Ge1 0.01928(14) 0.02308(15) 0.02700(15) 0.00867(9) 0.00613(10) 0.00041(9)
Na1 0.0651(7) 0.0232(5) 0.0208(5) 0.0032(4) -0.0013(5) -0.0097(5)
C1 0.0142(9) 0.0155(10) 0.0174(10) 0.0024(8) 0.0004(7) 0.0007(8)
C2 0.0138(9) 0.0164(10) 0.0160(10) -0.0001(8) 0.0004(7) 0.0018(7)
C3 0.0189(10) 0.0150(10) 0.0220(11) -0.0004(8) 0.0023(8) -0.0027(8)
C4 0.0243(11) 0.0204(11) 0.0209(11) 0.0044(9) 0.0054(8) -0.0033(9)
C5 0.0243(11) 0.0216(11) 0.0156(10) 0.0011(8) 0.0033(8) -0.0010(9)
C6 0.0151(9) 0.0156(10) 0.0180(10) 0.0005(8) 0.0003(8) 0.0012(8)
C7 0.0195(10) 0.0154(10) 0.0173(10) 0.0015(8) 0.0000(8) -0.0027(8)
C8 0.0237(11) 0.0152(10) 0.0199(10) 0.0011(8) 0.0043(8) -0.0019(8)
C9 0.0363(13) 0.0228(12) 0.0221(11) -0.0026(9) 0.0089(10) -0.0010(10)
C10 0.0456(15) 0.0300(13) 0.0157(11) -0.0003(9) -0.0004(10) -0.0049(11)
C11 0.0313(13) 0.0309(13) 0.0221(11) 0.0017(10) -0.0068(9) 0.0001(10)
C12 0.0220(11) 0.0210(11) 0.0226(11) -0.0001(9) -0.0023(8) -0.0015(9)
C13 0.0207(11) 0.0198(11) 0.0276(12) -0.0020(9) 0.0045(9) 0.0031(8)
C14 0.0285(13) 0.0326(14) 0.0529(17) 0.0050(12) 0.0176(12) 0.0078(11)
C15 0.0271(12) 0.0253(13) 0.0329(13) 0.0045(10) -0.0005(10) 0.0047(9)
C16 0.0191(11) 0.0289(13) 0.0296(12) -0.0044(10) -0.0031(9) 0.0037(9)
C17 0.0219(12) 0.0334(14) 0.0592(18) 0.0058(13) 0.0042(12) 0.0058(10)
C18 0.0269(12) 0.0349(14) 0.0396(14) -0.0007(11) 0.0046(10) 0.0003(11)
C19 0.0214(10) 0.0161(10) 0.0159(10) 0.0014(8) 0.0033(8) -0.0011(8)
C20 0.0234(11) 0.0213(11) 0.0219(11) -0.0014(9) 0.0030(9) 0.0007(9)
C21 0.0264(12) 0.0206(11) 0.0308(12) -0.0042(9) 0.0045(9) 0.0029(9)
C22 0.0310(12) 0.0199(11) 0.0274(12) -0.0064(9) 0.0039(9) -0.0039(9)
C23 0.0247(11) 0.0240(12) 0.0206(11) -0.0024(9) 0.0006(9) -0.0046(9)
C24 0.0233(11) 0.0175(10) 0.0158(10) 0.0012(8) 0.0026(8) -0.0020(8)
C25 0.0221(11) 0.0234(12) 0.0339(13) -0.0084(10) -0.0011(9) 0.0037(9)
C26 0.0272(13) 0.0552(19) 0.0520(18) 0.0128(15) -0.0016(12) -0.0102(13)
C27 0.0245(12) 0.0386(15) 0.0436(15) 0.0061(12) 0.0025(11) 0.0048(11)
C28 0.0209(11) 0.0196(11) 0.0203(11) 0.0001(8) -0.0015(8) -0.0007(8)
C29 0.0350(14) 0.0309(14) 0.0280(12) 0.0068(10) -0.0002(10) 0.0048(11)
C30 0.0225(12) 0.0284(13) 0.0439(15) 0.0062(11) 0.0020(10) 0.0020(10)

loop_
_atom_type_symbol
_atom_type_description
_atom_type_scat_dispersion_real
_atom_type_scat_dispersion_imag
_atom_type_scat_source
C C 0.0033 0.0016 'International Tables Vol C Tables 4.2.6.8 and 6.1.1.4'
H H 0.0000 0.0000 'International Tables Vol C Tables 4.2.6.8 and 6.1.1.4'
Na Na 0.0362 0.0249 'International Tables Vol C Tables 4.2.6.8 and 6.1.1.4'
Ge Ge 0.1547 1.8001 'International Tables Vol C Tables 4.2.6.8 and 6.1.1.4'

loop_
_geom_angle_atom_site_label_1
_geom_angle_atom_site_label_2
_geom_angle_atom_site_label_3
_geom_angle
_geom_angle_site_symmetry_1
_geom_angle_site_symmetry_3
C1 Ge1 Ge1 108.09(6) . 3_775
C1 Ge1 Na1 100.88(6) . .
Ge1 Ge1 Na1 66.61(2) 3_775 .
C1 Ge1 Na1 94.19(6) . 3_775
Ge1 Ge1 Na1 63.78(2) 3_775 3_775
Na1 Ge1 Na1 130.392(17) . 3_775
C1 Ge1 H1 71.2 . .
Ge1 Ge1 H1 37.0 3_775 .
Na1 Ge1 H1 75.6 . .
Na1 Ge1 H1 65.1 3_775 .
C7 Na1 C12 28.91(6) 3_775 3_775
C7 Na1 C24 162.04(8) 3_775 .
C12 Na1 C24 133.17(8) 3_775 .
C7 Na1 C19 167.96(7) 3_775 .
C12 Na1 C19 158.75(8) 3_775 .
C24 Na1 C19 28.53(6) . .
C7 Na1 C23 142.14(7) 3_775 .
C12 Na1 C23 120.39(7) 3_775 .
C24 Na1 C23 28.23(6) . .
C19 Na1 C23 49.75(6) . .
C7 Na1 C22 130.82(7) 3_775 .
C12 Na1 C22 124.39(7) 3_775 .
C24 Na1 C22 49.77(7) . .
C19 Na1 C22 57.79(7) . .
C23 Na1 C22 27.79(7) . .
C7 Na1 C21 132.73(8) 3_775 .
C12 Na1 C21 143.51(8) 3_775 .
C24 Na1 C21 58.18(7) . .
C19 Na1 C21 49.42(7) . .
C23 Na1 C21 49.21(7) . .
C22 Na1 C21 27.73(7) . .
C7 Na1 C20 146.86(8) 3_775 .
C12 Na1 C20 170.90(8) 3_775 .
C24 Na1 C20 50.30(7) . .
C19 Na1 C20 28.21(6) . .
C23 Na1 C20 57.96(7) . .
C22 Na1 C20 49.35(7) . .
C21 Na1 C20 27.81(6) . .
C7 Na1 C11 49.84(6) 3_775 3_775
C12 Na1 C11 28.26(6) 3_775 3_775
C24 Na1 C11 113.73(7) . 3_775
C19 Na1 C11 141.97(7) . 3_775
C23 Na1 C11 93.96(7) . 3_775
C22 Na1 C11 96.46(7) . 3_775
C21 Na1 C11 119.19(8) . 3_775
C20 Na1 C11 145.66(8) . 3_775
C7 Na1 C8 28.19(6) 3_775 3_775
C12 Na1 C8 50.29(6) 3_775 3_775
C24 Na1 C8 155.91(7) . 3_775
C19 Na1 C8 150.66(8) . 3_775
C23 Na1 C8 128.07(7) . 3_775
C22 Na1 C8 106.82(7) . 3_775
C21 Na1 C8 104.54(7) . 3_775
C20 Na1 C8 122.46(8) . 3_775
C11 Na1 C8 57.25(7) 3_775 3_775
C7 Na1 C10 57.15(7) 3_775 3_775
C12 Na1 C10 49.02(7) 3_775 3_775
C24 Na1 C10 112.45(7) . 3_775
C19 Na1 C10 133.84(7) . 3_775
C23 Na1 C10 85.67(7) . 3_775
C22 Na1 C10 77.28(7) . 3_775
C21 Na1 C10 94.89(8) . 3_775
C20 Na1 C10 122.67(8) . 3_775
C11 Na1 C10 26.89(7) 3_775 3_775
C8 Na1 C10 48.34(6) 3_775 3_775
C7 Na1 C9 48.92(6) 3_775 3_775
C12 Na1 C9 57.44(7) 3_775 3_775
C24 Na1 C9 129.01(7) . 3_775
C19 Na1 C9 137.18(8) . 3_775
C23 Na1 C9 100.87(7) . 3_775
C22 Na1 C9 82.14(7) . 3_775
C21 Na1 C9 88.19(7) . 3_775
C20 Na1 C9 113.51(8) . 3_775
C11 Na1 C9 47.93(7) 3_775 3_775
C8 Na1 C9 27.31(6) 3_775 3_775
C10 Na1 C9 26.90(7) 3_775 3_775
C6 C1 C2 114.74(18) . .
C6 C1 Ge1 119.86(15) . .
C2 C1 Ge1 123.79(15) . .
C3 C2 C1 122.14(19) . .
C3 C2 C7 115.11(18) . .
C1 C2 C7 122.48(18) . .
C4 C3 C2 120.9(2) . .
C4 C3 H3A 119.5 . .
C2 C3 H3A 119.5 . .
C5 C4 C3 118.5(2) . .
C5 C4 H4A 120.8 . .
C3 C4 H4A 120.8 . .
C4 C5 C6 120.9(2) . .
C4 C5 H5A 119.6 . .
C6 C5 H5A 119.6 . .
C5 C6 C1 122.40(19) . .
C5 C6 C19 115.47(18) . .
C1 C6 C19 121.91(18) . .
C8 C7 C12 120.9(2) . .
C8 C7 C2 121.00(18) . .
C12 C7 C2 117.88(19) . .
C8 C7 Na1 80.31(13) . 3_775
C12 C7 Na1 75.84(13) . 3_775
C2 C7 Na1 119.08(13) . 3_775
C9 C8 C7 118.5(2) . .
C9 C8 C13 121.4(2) . .
C7 C8 C13 120.06(19) . .
C9 C8 Na1 78.56(13) . 3_775
C7 C8 Na1 71.50(12) . 3_775
C13 C8 Na1 122.38(14) . 3_775
C10 C9 C8 120.8(2) . .
C10 C9 Na1 76.46(14) . 3_775
C8 C9 Na1 74.13(13) . 3_775
C10 C9 H9A 119.6 . .
C8 C9 H9A 119.6 . .
Na1 C9 H9A 119.6 3_775 .
C11 C10 C9 120.4(2) . .
C11 C10 Na1 73.56(15) . 3_775
C9 C10 Na1 76.64(14) . 3_775
C11 C10 H10A 119.8 . .
C9 C10 H10A 119.8 . .
Na1 C10 H10A 119.8 3_775 .
C10 C11 C12 120.9(2) . .
C10 C11 Na1 79.55(16) . 3_775
C12 C11 Na1 72.56(14) . 3_775
C10 C11 H11A 119.5 . .
C12 C11 H11A 119.5 . .
Na1 C11 H11A 119.5 3_775 .
C11 C12 C7 118.4(2) . .
C11 C12 C16 119.9(2) . .
C7 C12 C16 121.7(2) . .
C11 C12 Na1 79.18(15) . 3_775
C7 C12 Na1 75.25(13) . 3_775
C16 C12 Na1 118.10(15) . 3_775
C14 C13 C8 113.6(2) . .
C14 C13 C15 110.0(2) . .
C8 C13 C15 109.97(18) . .
C14 C13 H13A 107.7 . .
C8 C13 H13A 107.7 . .
C15 C13 H13A 107.7 . .
C13 C14 H14A 109.5 . .
C13 C14 H14B 109.5 . .
H14A C14 H14B 109.5 . .
C13 C14 H14C 109.5 . .
H14A C14 H14C 109.5 . .
H14B C14 H14C 109.5 . .
C13 C15 H15A 109.5 . .
C13 C15 H15B 109.5 . .
H15A C15 H15B 109.5 . .
C13 C15 H15C 109.5 . .
H15A C15 H15C 109.5 . .
H15B C15 H15C 109.5 . .
C12 C16 C17 113.1(2) . .
C12 C16 C18 110.6(2) . .
C17 C16 C18 111.2(2) . .
C12 C16 H16A 107.2 . .
C17 C16 H16A 107.2 . .
C18 C16 H16A 107.2 . .
C16 C17 H17A 109.5 . .
C16 C17 H17B 109.5 . .
H17A C17 H17B 109.5 . .
C16 C17 H17C 109.5 . .
H17A C17 H17C 109.5 . .
H17B C17 H17C 109.5 . .
C16 C18 H18A 109.5 . .
C16 C18 H18B 109.5 . .
H18A C18 H18B 109.5 . .
C16 C18 H18C 109.5 . .
H18A C18 H18C 109.5 . .
H18B C18 H18C 109.5 . .
C20 C19 C24 120.9(2) . .
C20 C19 C6 118.12(19) . .
C24 C19 C6 120.82(19) . .
C20 C19 Na1 77.62(13) . .
C24 C19 Na1 75.38(12) . .
C6 C19 Na1 122.25(13) . .
C21 C20 C19 118.5(2) . .
C21 C20 C25 120.7(2) . .
C19 C20 C25 120.8(2) . .
C21 C20 Na1 75.69(14) . .
C19 C20 Na1 74.17(13) . .
C25 C20 Na1 122.62(15) . .
C22 C21 C20 121.0(2) . .
C22 C21 Na1 75.93(14) . .
C20 C21 Na1 76.50(14) . .
C22 C21 H21A 119.5 . .
C20 C21 H21A 119.5 . .
Na1 C21 H21A 119.5 . .
C23 C22 C21 120.1(2) . .
C23 C22 Na1 75.27(14) . .
C21 C22 Na1 76.34(14) . .
C23 C22 H22A 119.9 . .
C21 C22 H22A 119.9 . .
Na1 C22 H22A 119.9 . .
C22 C23 C24 120.8(2) . .
C22 C23 Na1 76.93(14) . .
C24 C23 Na1 75.21(13) . .
C22 C23 H23A 119.6 . .
C24 C23 H23A 119.6 . .
Na1 C23 H23A 119.6 . .
C23 C24 C19 118.6(2) . .
C23 C24 C28 120.94(19) . .
C19 C24 C28 120.43(19) . .
C23 C24 Na1 76.56(13) . .
C19 C24 Na1 76.10(12) . .
C28 C24 Na1 118.66(14) . .
C27 C25 C20 113.9(2) . .
C27 C25 C26 109.9(2) . .
C20 C25 C26 110.8(2) . .
C27 C25 H25A 107.3 . .
C20 C25 H25A 107.3 . .
C26 C25 H25A 107.3 . .
C25 C26 H26A 109.5 . .
C25 C26 H26B 109.5 . .
H26A C26 H26B 109.5 . .
C25 C26 H26C 109.5 . .
H26A C26 H26C 109.5 . .
H26B C26 H26C 109.5 . .
C25 C27 H27A 109.5 . .
C25 C27 H27B 109.5 . .
H27A C27 H27B 109.5 . .
C25 C27 H27C 109.5 . .
H27A C27 H27C 109.5 . .
H27B C27 H27C 109.5 . .
C24 C28 C30 113.22(19) . .
C24 C28 C29 110.61(19) . .
C30 C28 C29 109.73(19) . .
C24 C28 H28A 107.7 . .
C30 C28 H28A 107.7 . .
C29 C28 H28A 107.7 . .
C28 C29 H29A 109.5 . .
C28 C29 H29B 109.5 . .
H29A C29 H29B 109.5 . .
C28 C29 H29C 109.5 . .
H29A C29 H29C 109.5 . .
H29B C29 H29C 109.5 . .
C28 C30 H30A 109.5 . .
C28 C30 H30B 109.5 . .
H30A C30 H30B 109.5 . .
C28 C30 H30C 109.5 . .
H30A C30 H30C 109.5 . .
H30B C30 H30C 109.5 . .

loop_
_geom_bond_atom_site_label_1
_geom_bond_atom_site_label_2
_geom_bond_distance
_geom_bond_site_symmetry_2
Ge1 C1 2.047(2) .
Ge1 Ge1 2.5909(5) 3_775
Ge1 Na1 3.0519(11) .
Ge1 Na1 3.1222(10) 3_775
Ge1 H1 1.6107 .
Na1 C7 2.827(2) 3_775
Na1 C12 2.834(3) 3_775
Na1 C24 2.864(2) .
Na1 C19 2.874(2) .
Na1 C23 2.881(2) .
Na1 C22 2.902(3) .
Na1 C21 2.907(3) .
Na1 C20 2.918(3) .
Na1 C11 2.918(3) 3_775
Na1 C8 2.938(2) 3_775
Na1 C10 2.992(3) 3_775
Na1 C9 2.994(3) 3_775
C1 C6 1.419(3) .
C1 C2 1.420(3) .
C2 C3 1.399(3) .
C2 C7 1.504(3) .
C3 C4 1.386(3) .
C3 H3A 0.9500 .
C4 C5 1.385(3) .
C4 H4A 0.9500 .
C5 C6 1.396(3) .
C5 H5A 0.9500 .
C6 C19 1.502(3) .
C7 C8 1.408(3) .
C7 C12 1.413(3) .
C7 Na1 2.827(2) 3_775
C8 C9 1.402(3) .
C8 C13 1.521(3) .
C8 Na1 2.938(2) 3_775
C9 C10 1.392(4) .
C9 Na1 2.994(3) 3_775
C9 H9A 1.0000 .
C10 C11 1.376(4) .
C10 Na1 2.992(3) 3_775
C10 H10A 1.0000 .
C11 C12 1.407(3) .
C11 Na1 2.918(3) 3_775
C11 H11A 1.0000 .
C12 C16 1.523(3) .
C12 Na1 2.834(3) 3_775
C13 C14 1.519(3) .
C13 C15 1.532(3) .
C13 H13A 1.0000 .
C14 H14A 0.9800 .
C14 H14B 0.9800 .
C14 H14C 0.9800 .
C15 H15A 0.9800 .
C15 H15B 0.9800 .
C15 H15C 0.9800 .
C16 C17 1.526(4) .
C16 C18 1.528(4) .
C16 H16A 1.0000 .
C17 H17A 0.9800 .
C17 H17B 0.9800 .
C17 H17C 0.9800 .
C18 H18A 0.9800 .
C18 H18B 0.9800 .
C18 H18C 0.9800 .
C19 C20 1.412(3) .
C19 C24 1.414(3) .
C20 C21 1.400(3) .
C20 C25 1.528(3) .
C21 C22 1.392(3) .
C21 H21A 1.0000 .
C22 C23 1.389(3) .
C22 H22A 1.0000 .
C23 C24 1.401(3) .
C23 H23A 1.0000 .
C24 C28 1.519(3) .
C25 C27 1.512(4) .
C25 C26 1.538(4) .
C25 H25A 1.0000 .
C26 H26A 0.9800 .
C26 H26B 0.9800 .
C26 H26C 0.9800 .
C27 H27A 0.9800 .
C27 H27B 0.9800 .
C27 H27C 0.9800 .
C28 C30 1.530(3) .
C28 C29 1.534(3) .
C28 H28A 1.0000 .
C29 H29A 0.9800 .
C29 H29B 0.9800 .
C29 H29C 0.9800 .
C30 H30A 0.9800 .
C30 H30B 0.9800 .
C30 H30C 0.9800 .

loop_
_geom_torsion_atom_site_label_1
_geom_torsion_atom_site_label_2
_geom_torsion_atom_site_label_3
_geom_torsion_atom_site_label_4
_geom_torsion
_geom_torsion_site_symmetry_1
_geom_torsion_site_symmetry_4
Ge1 Ge1 C1 C6 -97.56(15) 3_775 .
Na1 Ge1 C1 C6 -28.82(16) . .
Na1 Ge1 C1 C6 -161.33(15) 3_775 .
Ge1 Ge1 C1 C2 97.67(16) 3_775 .
Na1 Ge1 C1 C2 166.42(15) . .
Na1 Ge1 C1 C2 33.91(16) 3_775 .
C6 C1 C2 C3 -6.2(3) . .
Ge1 C1 C2 C3 159.27(16) . .
C6 C1 C2 C7 167.65(18) . .
Ge1 C1 C2 C7 -26.9(3) . .
C1 C2 C3 C4 1.4(3) . .
C7 C2 C3 C4 -172.9(2) . .
C2 C3 C4 C5 3.8(3) . .
C3 C4 C5 C6 -3.7(3) . .
C4 C5 C6 C1 -1.5(3) . .
C4 C5 C6 C19 173.2(2) . .
C2 C1 C6 C5 6.3(3) . .
Ge1 C1 C6 C5 -159.80(16) . .
C2 C1 C6 C19 -168.12(18) . .
Ge1 C1 C6 C19 25.8(3) . .
C3 C2 C7 C8 -90.5(2) . .
C1 C2 C7 C8 95.3(3) . .
C3 C2 C7 C12 84.5(2) . .
C1 C2 C7 C12 -89.8(3) . .
C3 C2 C7 Na1 173.22(14) . 3_775
C1 C2 C7 Na1 -1.0(3) . 3_775
C12 C7 C8 C9 1.8(3) . .
C2 C7 C8 C9 176.6(2) . .
Na1 C7 C8 C9 -65.17(19) 3_775 .
C12 C7 C8 C13 -175.7(2) . .
C2 C7 C8 C13 -0.9(3) . .
Na1 C7 C8 C13 117.31(19) 3_775 .
C12 C7 C8 Na1 66.95(19) . 3_775
C2 C7 C8 Na1 -118.21(19) . 3_775
C7 C8 C9 C10 -1.7(3) . .
C13 C8 C9 C10 175.8(2) . .
Na1 C8 C9 C10 -63.1(2) 3_775 .
C7 C8 C9 Na1 61.41(18) . 3_775
C13 C8 C9 Na1 -121.1(2) . 3_775
C8 C9 C10 C11 0.4(4) . .
Na1 C9 C10 C11 -61.5(2) 3_775 .
C8 C9 C10 Na1 61.9(2) . 3_775
C9 C10 C11 C12 0.8(4) . .
Na1 C10 C11 C12 -62.2(2) 3_775 .
C9 C10 C11 Na1 63.1(2) . 3_775
C10 C11 C12 C7 -0.8(4) . .
Na1 C11 C12 C7 -66.55(19) 3_775 .
C10 C11 C12 C16 -177.9(2) . .
Na1 C11 C12 C16 116.3(2) 3_775 .
C10 C11 C12 Na1 65.8(2) . 3_775
C8 C7 C12 C11 -0.6(3) . .
C2 C7 C12 C11 -175.6(2) . .
Na1 C7 C12 C11 68.7(2) 3_775 .
C8 C7 C12 C16 176.5(2) . .
C2 C7 C12 C16 1.5(3) . .
Na1 C7 C12 C16 -114.2(2) 3_775 .
C8 C7 C12 Na1 -69.30(19) . 3_775
C2 C7 C12 Na1 115.70(18) . 3_775
C9 C8 C13 C14 38.3(3) . .
C7 C8 C13 C14 -144.2(2) . .
Na1 C8 C13 C14 -58.1(2) 3_775 .
C9 C8 C13 C15 -85.4(3) . .
C7 C8 C13 C15 92.1(2) . .
Na1 C8 C13 C15 178.21(15) 3_775 .
C11 C12 C16 C17 -52.0(3) . .
C7 C12 C16 C17 131.0(2) . .
Na1 C12 C16 C17 41.6(2) 3_775 .
C11 C12 C16 C18 73.4(3) . .
C7 C12 C16 C18 -103.6(2) . .
Na1 C12 C16 C18 166.96(15) 3_775 .
C5 C6 C19 C20 -88.0(2) . .
C1 C6 C19 C20 86.8(3) . .
C5 C6 C19 C24 87.5(2) . .
C1 C6 C19 C24 -97.7(2) . .
C5 C6 C19 Na1 179.13(14) . .
C1 C6 C19 Na1 -6.1(3) . .
C7 Na1 C19 C20 -75.6(4) 3_775 .
C12 Na1 C19 C20 165.80(19) 3_775 .
C24 Na1 C19 C20 126.92(19) . .
C23 Na1 C19 C20 96.20(15) . .
C22 Na1 C19 C20 62.98(13) . .
C21 Na1 C19 C20 29.89(12) . .
C11 Na1 C19 C20 116.86(16) 3_775 .
C8 Na1 C19 C20 -2.0(2) 3_775 .
C10 Na1 C19 C20 78.06(16) 3_775 .
C9 Na1 C19 C20 39.58(17) 3_775 .
C7 Na1 C19 C24 157.5(4) 3_775 .
C12 Na1 C19 C24 38.9(3) 3_775 .
C23 Na1 C19 C24 -30.72(12) . .
C22 Na1 C19 C24 -63.94(13) . .
C21 Na1 C19 C24 -97.02(14) . .
C20 Na1 C19 C24 -126.92(19) . .
C11 Na1 C19 C24 -10.06(19) 3_775 .
C8 Na1 C19 C24 -128.93(16) 3_775 .
C10 Na1 C19 C24 -48.86(17) 3_775 .
C9 Na1 C19 C24 -87.34(16) 3_775 .
C7 Na1 C19 C6 40.0(5) 3_775 .
C12 Na1 C19 C6 -78.6(3) 3_775 .
C24 Na1 C19 C6 -117.5(2) . .
C23 Na1 C19 C6 -148.20(19) . .
C22 Na1 C19 C6 178.58(18) . .
C21 Na1 C19 C6 145.49(19) . .
C20 Na1 C19 C6 115.6(2) . .
C11 Na1 C19 C6 -127.54(17) 3_775 .
C8 Na1 C19 C6 113.59(18) 3_775 .
C10 Na1 C19 C6 -166.34(15) 3_775 .
C9 Na1 C19 C6 155.18(15) 3_775 .
C24 C19 C20 C21 0.9(3) . .
C6 C19 C20 C21 176.4(2) . .
Na1 C19 C20 C21 -63.5(2) . .
C24 C19 C20 C25 -176.7(2) . .
C6 C19 C20 C25 -1.2(3) . .
Na1 C19 C20 C25 118.9(2) . .
C24 C19 C20 Na1 64.37(19) . .
C6 C19 C20 Na1 -120.14(18) . .
C7 Na1 C20 C21 -75.92(19) 3_775 .
C24 Na1 C20 C21 96.03(15) . .
C19 Na1 C20 C21 125.8(2) . .
C23 Na1 C20 C21 62.26(14) . .
C22 Na1 C20 C21 29.21(13) . .
C11 Na1 C20 C21 22.8(2) 3_775 .
C8 Na1 C20 C21 -55.39(16) 3_775 .
C10 Na1 C20 C21 2.75(17) 3_775 .
C9 Na1 C20 C21 -26.04(16) 3_775 .
C7 Na1 C20 C19 158.31(14) 3_775 .
C24 Na1 C20 C19 -29.75(12) . .
C23 Na1 C20 C19 -63.51(13) . .
C22 Na1 C20 C19 -96.57(14) . .
C21 Na1 C20 C19 -125.8(2) . .
C11 Na1 C20 C19 -103.02(17) 3_775 .
C8 Na1 C20 C19 178.83(12) 3_775 .
C10 Na1 C20 C19 -123.03(13) 3_775 .
C9 Na1 C20 C19 -151.82(13) 3_775 .
C7 Na1 C20 C25 41.6(2) 3_775 .
C24 Na1 C20 C25 -146.5(2) . .
C19 Na1 C20 C25 -116.7(2) . .
C23 Na1 C20 C25 179.8(2) . .
C22 Na1 C20 C25 146.7(2) . .
C21 Na1 C20 C25 117.5(2) . .
C11 Na1 C20 C25 140.25(17) 3_775 .
C8 Na1 C20 C25 62.10(19) 3_775 .
C10 Na1 C20 C25 120.23(17) 3_775 .
C9 Na1 C20 C25 91.44(18) 3_775 .
C19 C20 C21 C22 -1.5(4) . .
C25 C20 C21 C22 176.1(2) . .
Na1 C20 C21 C22 -64.2(2) . .
C19 C20 C21 Na1 62.67(19) . .
C25 C20 C21 Na1 -119.7(2) . .
C7 Na1 C21 C22 -98.93(16) 3_775 .
C12 Na1 C21 C22 -58.0(2) 3_775 .
C24 Na1 C21 C22 63.05(14) . .
C19 Na1 C21 C22 96.95(16) . .
C23 Na1 C21 C22 29.58(13) . .
C20 Na1 C21 C22 127.3(2) . .
C11 Na1 C21 C22 -38.24(17) 3_775 .
C8 Na1 C21 C22 -98.56(14) 3_775 .
C10 Na1 C21 C22 -50.40(15) 3_775 .
C9 Na1 C21 C22 -76.48(15) 3_775 .
C7 Na1 C21 C20 133.79(14) 3_775 .
C12 Na1 C21 C20 174.77(14) 3_775 .
C24 Na1 C21 C20 -64.23(13) . .
C19 Na1 C21 C20 -30.32(12) . .
C23 Na1 C21 C20 -97.70(15) . .
C22 Na1 C21 C20 -127.3(2) . .
C11 Na1 C21 C20 -165.52(13) 3_775 .
C8 Na1 C21 C20 134.16(14) 3_775 .
C10 Na1 C21 C20 -177.68(14) 3_775 .
C9 Na1 C21 C20 156.24(14) 3_775 .
C20 C21 C22 C23 0.8(4) . .
Na1 C21 C22 C23 -63.7(2) . .
C20 C21 C22 Na1 64.5(2) . .
C7 Na1 C22 C23 -126.78(15) 3_775 .
C12 Na1 C22 C23 -90.92(15) 3_775 .
C24 Na1 C22 C23 29.54(13) . .
C19 Na1 C22 C23 63.72(14) . .
C21 Na1 C22 C23 126.7(2) . .
C20 Na1 C22 C23 97.43(15) . .
C11 Na1 C22 C23 -86.22(15) 3_775 .
C8 Na1 C22 C23 -143.92(14) 3_775 .
C10 Na1 C22 C23 -105.18(15) 3_775 .
C9 Na1 C22 C23 -132.09(15) 3_775 .
C7 Na1 C22 C21 106.49(15) 3_775 .
C12 Na1 C22 C21 142.35(14) 3_775 .
C24 Na1 C22 C21 -97.19(16) . .
C19 Na1 C22 C21 -63.00(14) . .
C23 Na1 C22 C21 -126.7(2) . .
C20 Na1 C22 C21 -29.29(13) . .
C11 Na1 C22 C21 147.05(15) 3_775 .
C8 Na1 C22 C21 89.36(15) 3_775 .
C10 Na1 C22 C21 128.09(15) 3_775 .
C9 Na1 C22 C21 101.19(15) 3_775 .
C21 C22 C23 C24 0.6(4) . .
Na1 C22 C23 C24 -63.7(2) . .
C21 C22 C23 Na1 64.2(2) . .
C7 Na1 C23 C22 81.00(18) 3_775 .
C12 Na1 C23 C22 106.96(15) 3_775 .
C24 Na1 C23 C22 -127.3(2) . .
C19 Na1 C23 C22 -96.23(15) . .
C21 Na1 C23 C22 -29.51(13) . .
C20 Na1 C23 C22 -62.57(14) . .
C11 Na1 C23 C22 96.35(15) 3_775 .
C8 Na1 C23 C22 45.74(17) 3_775 .
C10 Na1 C23 C22 70.76(14) 3_775 .
C9 Na1 C23 C22 48.47(15) 3_775 .
C7 Na1 C23 C24 -151.73(15) 3_775 .
C12 Na1 C23 C24 -125.77(14) 3_775 .
C19 Na1 C23 C24 31.04(12) . .
C22 Na1 C23 C24 127.3(2) . .
C21 Na1 C23 C24 97.76(15) . .
C20 Na1 C23 C24 64.71(13) . .
C11 Na1 C23 C24 -136.38(14) 3_775 .
C8 Na1 C23 C24 173.01(13) 3_775 .
C10 Na1 C23 C24 -161.97(14) 3_775 .
C9 Na1 C23 C24 175.74(14) 3_775 .
C22 C23 C24 C19 -1.2(3) . .
Na1 C23 C24 C19 -65.69(18) . .
C22 C23 C24 C28 -179.9(2) . .
Na1 C23 C24 C28 115.57(19) . .
C22 C23 C24 Na1 64.5(2) . .
C20 C19 C24 C23 0.4(3) . .
C6 C19 C24 C23 -174.96(19) . .
Na1 C19 C24 C23 65.94(19) . .
C20 C19 C24 C28 179.2(2) . .
C6 C19 C24 C28 3.8(3) . .
Na1 C19 C24 C28 -115.32(19) . .
C20 C19 C24 Na1 -65.52(19) . .
C6 C19 C24 Na1 119.11(19) . .
C7 Na1 C24 C23 70.5(3) 3_775 .
C12 Na1 C24 C23 73.68(16) 3_775 .
C19 Na1 C24 C23 -124.5(2) . .
C22 Na1 C24 C23 -29.08(13) . .
C21 Na1 C24 C23 -61.99(14) . .
C20 Na1 C24 C23 -95.08(15) . .
C11 Na1 C24 C23 48.75(15) 3_775 .
C8 Na1 C24 C23 -13.6(3) 3_775 .
C10 Na1 C24 C23 19.51(15) 3_775 .
C9 Na1 C24 C23 -5.39(17) 3_775 .
C7 Na1 C24 C19 -165.0(2) 3_775 .
C12 Na1 C24 C19 -161.83(13) 3_775 .
C23 Na1 C24 C19 124.5(2) . .
C22 Na1 C24 C19 95.42(14) . .
C21 Na1 C24 C19 62.51(13) . .
C20 Na1 C24 C19 29.41(12) . .
C11 Na1 C24 C19 173.25(13) 3_775 .
C8 Na1 C24 C19 110.9(2) 3_775 .
C10 Na1 C24 C19 144.00(13) 3_775 .
C9 Na1 C24 C19 119.11(14) 3_775 .
C7 Na1 C24 C28 -47.6(3) 3_775 .
C12 Na1 C24 C28 -44.48(19) 3_775 .
C19 Na1 C24 C28 117.3(2) . .
C23 Na1 C24 C28 -118.2(2) . .
C22 Na1 C24 C28 -147.23(18) . .
C21 Na1 C24 C28 179.86(18) . .
C20 Na1 C24 C28 146.76(18) . .
C11 Na1 C24 C28 -69.40(17) 3_775 .
C8 Na1 C24 C28 -131.7(2) 3_775 .
C10 Na1 C24 C28 -98.65(16) 3_775 .
C9 Na1 C24 C28 -123.54(16) 3_775 .
C21 C20 C25 C27 43.0(3) . .
C19 C20 C25 C27 -139.5(2) . .
Na1 C20 C25 C27 -49.2(3) . .
C21 C20 C25 C26 -81.5(3) . .
C19 C20 C25 C26 96.1(3) . .
Na1 C20 C25 C26 -173.68(18) . .
C23 C24 C28 C30 -38.8(3) . .
C19 C24 C28 C30 142.4(2) . .
Na1 C24 C28 C30 52.2(2) . .
C23 C24 C28 C29 84.8(3) . .
C19 C24 C28 C29 -93.9(2) . .
Na1 C24 C28 C29 175.87(15) . .
